data_7039142
loop_
_publ_author_name
'Cao, Hou-Ji'
'Zhao, Qianyi'
'Zhang, Qian-Fan'
'Li, Jiaxuan'
'Hamilton, Ewan J. M.'
'Zhang, Jie'
'Wang, Lai-Sheng'
'Chen, Xuenian'

_publ_section_title
;
 Catalyst design based on agostic interactions: synthesis,
 characterization, and catalytic activity of bis(pyrazolyl)borate copper
 complexes.
;
_journal_issue 25
_journal_name_full 'Dalton transactions (Cambridge, England : 2003)'
_journal_page_first 10194
_journal_page_last 10199
_journal_paper_doi 10.1039/c6dt01272h
_journal_volume 45
_journal_year 2016
_chemical_formula_sum 'C50 H50 B Cu N4 P2'
_chemical_formula_weight 843.23
_space_group_crystal_system monoclinic
_space_group_IT_number 14
_space_group_name_Hall '-P 2yn'
_space_group_name_H-M_alt 'P 1 21/n 1'
_symmetry_space_group_name_Hall '-P 2yn'
_symmetry_space_group_name_H-M 'P 1 21/n 1'
_atom_sites_solution_hydrogens geom
_audit_update_record
;
2015-12-16 deposited with the CCDC.
2016-04-28 downloaded from the CCDC.
;
_cell_angle_alpha 90
_cell_angle_beta 100.1216(15)
_cell_angle_gamma 90
_cell_formula_units_Z 4
_cell_length_a 12.0830(5)
_cell_length_b 23.5983(9)
_cell_length_c 15.6640(6)
_cell_measurement_reflns_used 9870
_cell_measurement_temperature 123.(2)
_cell_measurement_theta_max 29.2402
_cell_measurement_theta_min 2.3390
_cell_volume 4396.9(3)
_computing_cell_refinement 'SAINT V8.34A (Bruker AXS Inc., 2013)'
_computing_data_collection 'APEX2 (Bruker AXS Inc., 2014)'
_computing_data_reduction 'SAINT V8.34A (Bruker AXS Inc., 2013)'
_computing_molecular_graphics 'XP (Bruker AXS Inc., 2014)'
_computing_publication_material 'APEX2 (Bruker AXS Inc., 2014)'
_computing_structure_refinement 'SHELXL-2014/6 (Sheldrick, 2014)'
_diffrn_ambient_temperature 123.(2)
_diffrn_detector_area_resol_mean 8.3333
_diffrn_measured_fraction_theta_full 0.997
_diffrn_measured_fraction_theta_max 0.997
_diffrn_measurement_device_type 'CCD area detector'
_diffrn_measurement_method 'phi and omega scans'
_diffrn_radiation_monochromator graphite
_diffrn_radiation_type MoK\a
_diffrn_radiation_wavelength 0.71073
_diffrn_reflns_av_R_equivalents 0.0625
_diffrn_reflns_av_unetI/netI 0.0432
_diffrn_reflns_limit_h_max 17
_diffrn_reflns_limit_h_min -17
_diffrn_reflns_limit_k_max 34
_diffrn_reflns_limit_k_min -34
_diffrn_reflns_limit_l_max 15
_diffrn_reflns_limit_l_min -22
_diffrn_reflns_number 132659
_diffrn_reflns_theta_full 31.06
_diffrn_reflns_theta_max 31.06
_diffrn_reflns_theta_min 2.49
_diffrn_source 'fine-focus sealed tube'
_exptl_absorpt_coefficient_mu 0.609
_exptl_absorpt_correction_T_max 0.79
_exptl_absorpt_correction_T_min 0.70
_exptl_absorpt_correction_type multi-scan
_exptl_absorpt_process_details 'SADABS V2014/4 (Bruker AXS Inc.)'
_exptl_crystal_colour colourless
_exptl_crystal_density_diffrn 1.274
_exptl_crystal_density_method 'not measured'
_exptl_crystal_description block
_exptl_crystal_F_000 1768
_exptl_crystal_size_max 0.420
_exptl_crystal_size_mid 0.410
_exptl_crystal_size_min 0.400
_refine_diff_density_max 0.432
_refine_diff_density_min -0.404
_refine_ls_extinction_method none
_refine_ls_goodness_of_fit_ref 1.024
_refine_ls_hydrogen_treatment constr
_refine_ls_matrix_type full
_refine_ls_number_parameters 523
_refine_ls_number_reflns 14054
_refine_ls_number_restraints 0
_refine_ls_restrained_S_all 1.024
_refine_ls_R_factor_all 0.0681
_refine_ls_R_factor_gt 0.0400
_refine_ls_shift/su_max 0.001
_refine_ls_shift/su_mean 0.000
_refine_ls_structure_factor_coef Fsqd
_refine_ls_weighting_details 'w=1/[\s^2^(Fo^2^)+(0.0368P)^2^+3.1976P] where P=(Fo^2^+2Fc^2^)/3'
_refine_ls_weighting_scheme calc
_refine_ls_wR_factor_gt 0.0861
_refine_ls_wR_factor_ref 0.0992
_reflns_number_gt 10422
_reflns_number_total 14054
_reflns_threshold_expression 'I > 2\s(I)'
_cod_data_source_file c6dt01272h2.cif
_cod_data_source_block I
_cod_depositor_comments 'Adding full bibliography for 7039142--7039144.cif.'
_cod_database_code 7039142

loop_
_space_group_symop_operation_xyz
'x, y, z'
'-x+1/2, y+1/2, -z+1/2'
'-x, -y, -z'
'x-1/2, -y-1/2, z-1/2'

loop_
_atom_site_type_symbol
_atom_site_label
_atom_site_fract_x
_atom_site_fract_y
_atom_site_fract_z
_atom_site_U_iso_or_equiv
_atom_site_adp_type
_atom_site_calc_flag
_atom_site_refinement_flags_adp
_atom_site_refinement_flags_posn
_atom_site_occupancy
Cu Cu1 0.86268(2) 0.10850(2) 0.29260(2) 0.01476(5) Uani d . . 1
B B1 1.03270(15) 0.20615(8) 0.39856(12) 0.0160(3) Uani d . . 1
C C1 0.82056(13) 0.03329(7) 0.09818(10) 0.0173(3) Uani d . . 1
C C2 0.79667(15) 0.05371(8) 0.01357(12) 0.0253(4) Uani d . . 1
H H2 0.8412 0.0833 -0.0039 0.03 Uiso calc U R 1
C C3 0.70828(17) 0.03129(9) -0.04567(13) 0.0320(4) Uani d . . 1
H H3 0.6932 0.0455 -0.1033 0.038 Uiso calc U R 1
C C4 0.64226(15) -0.01148(9) -0.02122(13) 0.0302(4) Uani d . . 1
H H4 0.5811 -0.0262 -0.0616 0.036 Uiso calc U R 1
C C5 0.66565(16) -0.03273(8) 0.06216(13) 0.0283(4) Uani d . . 1
H H5 0.6211 -0.0625 0.0789 0.034 Uiso calc U R 1
C C6 0.75438(15) -0.01068(8) 0.12180(12) 0.0237(4) Uani d . . 1
H H6 0.7701 -0.0256 0.179 0.028 Uiso calc U R 1
C C7 1.02706(14) 0.00771(7) 0.21349(11) 0.0185(3) Uani d . . 1
C C8 1.02660(17) -0.04287(8) 0.16792(12) 0.0276(4) Uani d . . 1
H H8 0.971 -0.0494 0.118 0.033 Uiso calc U R 1
C C9 1.10773(19) -0.08395(9) 0.19557(14) 0.0355(5) Uani d . . 1
H H9 1.1063 -0.1188 0.165 0.043 Uiso calc U R 1
C C10 1.18989(18) -0.07436(9) 0.26686(13) 0.0355(5) Uani d . . 1
H H10 1.2456 -0.1024 0.2849 0.043 Uiso calc U R 1
C C11 1.19148(17) -0.02410(9) 0.31227(13) 0.0338(4) Uani d . . 1
H H11 1.2486 -0.0174 0.3612 0.041 Uiso calc U R 1
C C12 1.10954(15) 0.01654(8) 0.28635(12) 0.0267(4) Uani d . . 1
H H12 1.1097 0.0507 0.3185 0.032 Uiso calc U R 1
C C13 1.00139(13) 0.11075(7) 0.11579(10) 0.0164(3) Uani d . . 1
C C14 1.09088(15) 0.09229(8) 0.07783(13) 0.0261(4) Uani d . . 1
H H14 1.1203 0.0552 0.0895 0.031 Uiso calc U R 1
C C15 1.13734(17) 0.12781(9) 0.02300(14) 0.0325(4) Uani d . . 1
H H15 1.1985 0.1149 -0.0025 0.039 Uiso calc U R 1
C C16 1.09542(16) 0.18171(8) 0.00516(12) 0.0279(4) Uani d . . 1
H H16 1.1268 0.2055 -0.0332 0.033 Uiso calc U R 1
C C17 1.00767(15) 0.20097(8) 0.04325(12) 0.0258(4) Uani d . . 1
H H17 0.9791 0.2382 0.0315 0.031 Uiso calc U R 1
C C18 0.96116(14) 0.16569(7) 0.09883(11) 0.0206(3) Uani d . . 1
H H18 0.9014 0.1792 0.1255 0.025 Uiso calc U R 1
C C19 0.64472(13) 0.00767(7) 0.30544(10) 0.0166(3) Uani d . . 1
C C20 0.72465(15) -0.03246(7) 0.34108(12) 0.0236(3) Uani d . . 1
H H20 0.7951 -0.0202 0.3724 0.028 Uiso calc U R 1
C C21 0.70219(16) -0.09001(8) 0.33117(13) 0.0284(4) Uani d . . 1
H H21 0.7571 -0.1168 0.356 0.034 Uiso calc U R 1
C C22 0.60030(16) -0.10844(8) 0.28537(12) 0.0262(4) Uani d . . 1
H H22 0.5857 -0.1478 0.2775 0.031 Uiso calc U R 1
C C23 0.51987(15) -0.06920(8) 0.25121(11) 0.0245(4) Uani d . . 1
H H23 0.4493 -0.0818 0.2205 0.029 Uiso calc U R 1
C C24 0.54105(14) -0.01147(7) 0.26134(11) 0.0210(3) Uani d . . 1
H H24 0.4846 0.0151 0.2381 0.025 Uiso calc U R 1
C C25 0.65192(13) 0.10223(7) 0.42076(10) 0.0177(3) Uani d . . 1
C C26 0.56971(15) 0.07451(8) 0.45734(11) 0.0235(3) Uani d . . 1
H H26 0.5336 0.0419 0.43 0.028 Uiso calc U R 1
C C27 0.54049(16) 0.09457(8) 0.53382(12) 0.0272(4) Uani d . . 1
H H27 0.4842 0.0757 0.5585 0.033 Uiso calc U R 1
C C28 0.59316(16) 0.14187(8) 0.57408(12) 0.0269(4) Uani d . . 1
H H28 0.5721 0.1558 0.6258 0.032 Uiso calc U R 1
C C29 0.67676(16) 0.16903(8) 0.53912(12) 0.0258(4) Uani d . . 1
H H29 0.7138 0.2012 0.5675 0.031 Uiso calc U R 1
C C30 0.70640(14) 0.14923(7) 0.46262(11) 0.0216(3) Uani d . . 1
H H30 0.7638 0.1678 0.4389 0.026 Uiso calc U R 1
C C31 0.57424(13) 0.11791(7) 0.24012(11) 0.0185(3) Uani d . . 1
C C32 0.57577(15) 0.11252(7) 0.15136(11) 0.0222(3) Uani d . . 1
H H32 0.6299 0.0887 0.1323 0.027 Uiso calc U R 1
C C33 0.49900(16) 0.14164(8) 0.09101(12) 0.0278(4) Uani d . . 1
H H33 0.4997 0.1371 0.0308 0.033 Uiso calc U R 1
C C34 0.42108(17) 0.17749(10) 0.11839(15) 0.0389(5) Uani d . . 1
H H34 0.3686 0.1976 0.077 0.047 Uiso calc U R 1
C C35 0.42006(19) 0.18385(12) 0.20592(16) 0.0475(6) Uani d . . 1
H H35 0.3675 0.2088 0.2246 0.057 Uiso calc U R 1
C C36 0.49540(16) 0.15392(10) 0.26675(13) 0.0345(5) Uani d . . 1
H H36 0.4932 0.158 0.3268 0.041 Uiso calc U R 1
C C37 0.94983(15) 0.07050(8) 0.48084(12) 0.0241(4) Uani d . . 1
H H37 0.9221 0.0329 0.4727 0.029 Uiso calc U R 1
C C38 0.98377(16) 0.09557(8) 0.56121(12) 0.0285(4) Uani d . . 1
H H38 0.9845 0.0794 0.6168 0.034 Uiso calc U R 1
C C39 1.01626(15) 0.14954(8) 0.54173(11) 0.0233(3) Uani d . . 1
H H39 1.043 0.1781 0.5829 0.028 Uiso calc U R 1
C C40 0.75596(14) 0.22774(7) 0.26119(11) 0.0203(3) Uani d . . 1
H H40 0.6972 0.2163 0.2159 0.024 Uiso calc U R 1
C C41 0.75632(15) 0.27766(7) 0.30774(12) 0.0252(4) Uani d . . 1
H H41 0.7002 0.3063 0.3014 0.03 Uiso calc U R 1
C C42 0.85696(15) 0.27633(7) 0.36564(12) 0.0231(3) Uani d . . 1
H H42 0.8823 0.3046 0.4077 0.028 Uiso calc U R 1
C C43 1.10533(13) 0.18603(7) 0.32676(11) 0.0178(3) Uani d . . 1
H H43 1.061 0.1566 0.2895 0.021 Uiso calc U R 1
C C44 1.21517(14) 0.15825(8) 0.37354(12) 0.0246(4) Uani d . . 1
H H44A 1.1956 0.1235 0.403 0.03 Uiso calc U R 1
H H44B 1.2601 0.1466 0.3294 0.03 Uiso calc U R 1
C C45 1.28839(15) 0.19591(8) 0.44060(13) 0.0296(4) Uani d . . 1
H H45A 1.3283 0.2238 0.4098 0.035 Uiso calc U R 1
H H45B 1.3458 0.172 0.4766 0.035 Uiso calc U R 1
C C46 1.22178(15) 0.22797(8) 0.50033(12) 0.0266(4) Uani d . . 1
H H46A 1.2698 0.2589 0.5292 0.032 Uiso calc U R 1
H H46B 1.2069 0.2016 0.5461 0.032 Uiso calc U R 1
C C47 1.10856(14) 0.25389(7) 0.45623(11) 0.0217(3) Uani d . . 1
H H47 1.0672 0.2675 0.5023 0.026 Uiso calc U R 1
C C48 1.12865(17) 0.30484(8) 0.39868(13) 0.0292(4) Uani d . . 1
H H48A 1.0564 0.325 0.3808 0.035 Uiso calc U R 1
H H48B 1.1812 0.3314 0.434 0.035 Uiso calc U R 1
C C49 1.17606(16) 0.28968(8) 0.31722(13) 0.0310(4) Uani d . . 1
H H49A 1.258 0.2831 0.3338 0.037 Uiso calc U R 1
H H49B 1.1652 0.3224 0.2771 0.037 Uiso calc U R 1
C C50 1.12214(15) 0.23697(8) 0.26890(12) 0.0252(4) Uani d . . 1
H H50A 1.1698 0.2248 0.2269 0.03 Uiso calc U R 1
H H50B 1.048 0.2479 0.2353 0.03 Uiso calc U R 1
N N1 0.96111(11) 0.10606(6) 0.41607(9) 0.0172(3) Uani d . . 1
N N2 1.00392(11) 0.15502(6) 0.45491(8) 0.0161(3) Uani d . . 1
N N3 0.84989(11) 0.19752(6) 0.28859(9) 0.0166(3) Uani d . . 1
N N4 0.91326(11) 0.22869(6) 0.35294(9) 0.0160(3) Uani d . . 1
P P1 0.92738(3) 0.06545(2) 0.18171(3) 0.01506(8) Uani d . . 1
P P2 0.68535(3) 0.08233(2) 0.31535(3) 0.01494(8) Uani d . . 1

loop_
_atom_site_aniso_label
_atom_site_aniso_U_11
_atom_site_aniso_U_22
_atom_site_aniso_U_33
_atom_site_aniso_U_12
_atom_site_aniso_U_13
_atom_site_aniso_U_23
Cu1 0.01390(9) 0.01324(9) 0.01718(9) -0.00015(7) 0.00286(7) -0.00071(7)
B1 0.0165(8) 0.0136(8) 0.0173(8) -0.0020(6) 0.0015(6) 0.0012(6)
C1 0.0150(7) 0.0177(8) 0.0194(7) 0.0020(6) 0.0036(6) -0.0038(6)
C2 0.0243(8) 0.0245(9) 0.0251(9) -0.0028(7) -0.0008(7) 0.0023(7)
C3 0.0305(10) 0.0344(11) 0.0266(9) -0.0022(8) -0.0076(8) 0.0018(8)
C4 0.0209(8) 0.0315(10) 0.0353(10) -0.0021(7) -0.0030(8) -0.0111(8)
C5 0.0259(9) 0.0258(9) 0.0352(10) -0.0079(7) 0.0112(8) -0.0099(8)
C6 0.0277(9) 0.0219(9) 0.0232(8) -0.0031(7) 0.0095(7) -0.0054(7)
C7 0.0199(7) 0.0165(8) 0.0199(7) 0.0041(6) 0.0056(6) 0.0020(6)
C8 0.0349(10) 0.0229(9) 0.0244(9) 0.0092(8) 0.0038(8) -0.0031(7)
C9 0.0497(12) 0.0252(10) 0.0334(10) 0.0190(9) 0.0124(9) 0.0003(8)
C10 0.0406(11) 0.0344(11) 0.0340(11) 0.0234(9) 0.0135(9) 0.0123(9)
C11 0.0268(9) 0.0400(12) 0.0321(10) 0.0116(8) -0.0020(8) 0.0061(9)
C12 0.0255(9) 0.0236(9) 0.0291(9) 0.0054(7) -0.0004(7) -0.0015(7)
C13 0.0148(7) 0.0177(7) 0.0159(7) -0.0001(6) 0.0009(6) -0.0016(6)
C14 0.0246(9) 0.0201(8) 0.0360(10) 0.0020(7) 0.0120(8) -0.0032(7)
C15 0.0315(10) 0.0316(10) 0.0405(11) -0.0023(8) 0.0231(9) -0.0072(9)
C16 0.0314(9) 0.0306(10) 0.0233(9) -0.0088(8) 0.0097(7) 0.0002(7)
C17 0.0255(9) 0.0248(9) 0.0267(9) 0.0017(7) 0.0036(7) 0.0068(7)
C18 0.0177(7) 0.0207(8) 0.0240(8) 0.0036(6) 0.0054(6) 0.0034(7)
C19 0.0180(7) 0.0160(7) 0.0166(7) -0.0021(6) 0.0055(6) -0.0006(6)
C20 0.0195(8) 0.0215(8) 0.0286(9) -0.0007(7) 0.0006(7) 0.0002(7)
C21 0.0298(9) 0.0204(9) 0.0354(10) 0.0047(7) 0.0069(8) 0.0046(8)
C22 0.0354(10) 0.0176(8) 0.0283(9) -0.0050(7) 0.0132(8) -0.0028(7)
C23 0.0264(9) 0.0240(9) 0.0231(8) -0.0100(7) 0.0042(7) -0.0028(7)
C24 0.0193(8) 0.0225(8) 0.0210(8) -0.0027(6) 0.0025(6) 0.0024(7)
C25 0.0176(7) 0.0186(8) 0.0171(7) 0.0024(6) 0.0037(6) 0.0013(6)
C26 0.0257(8) 0.0241(9) 0.0219(8) -0.0044(7) 0.0078(7) -0.0008(7)
C27 0.0309(9) 0.0308(10) 0.0223(8) -0.0011(8) 0.0115(7) 0.0025(7)
C28 0.0308(9) 0.0322(10) 0.0187(8) 0.0065(8) 0.0073(7) -0.0002(7)
C29 0.0295(9) 0.0224(9) 0.0251(9) 0.0005(7) 0.0031(7) -0.0060(7)
C30 0.0222(8) 0.0199(8) 0.0232(8) -0.0003(6) 0.0056(7) -0.0006(7)
C31 0.0133(7) 0.0196(8) 0.0225(8) -0.0019(6) 0.0029(6) 0.0047(6)
C32 0.0270(8) 0.0159(8) 0.0223(8) -0.0025(7) 0.0009(7) 0.0005(6)
C33 0.0316(9) 0.0243(9) 0.0244(9) -0.0076(7) -0.0041(7) 0.0060(7)
C34 0.0232(9) 0.0493(13) 0.0416(12) 0.0065(9) -0.0013(9) 0.0221(10)
C35 0.0318(11) 0.0658(17) 0.0485(13) 0.0264(11) 0.0167(10) 0.0229(12)
C36 0.0261(9) 0.0501(13) 0.0300(10) 0.0156(9) 0.0126(8) 0.0130(9)
C37 0.0232(8) 0.0184(8) 0.0283(9) -0.0026(7) -0.0023(7) 0.0089(7)
C38 0.0275(9) 0.0330(10) 0.0231(9) -0.0038(8) -0.0006(7) 0.0115(8)
C39 0.0249(8) 0.0262(9) 0.0177(8) -0.0025(7) 0.0013(7) 0.0019(7)
C40 0.0162(7) 0.0181(8) 0.0261(8) -0.0002(6) 0.0017(6) 0.0052(7)
C41 0.0230(8) 0.0180(8) 0.0349(10) 0.0060(7) 0.0060(7) 0.0044(7)
C42 0.0270(9) 0.0145(8) 0.0284(9) 0.0018(6) 0.0068(7) -0.0018(7)
C43 0.0136(7) 0.0185(8) 0.0209(8) -0.0028(6) 0.0020(6) 0.0001(6)
C44 0.0174(8) 0.0237(9) 0.0321(9) -0.0002(7) 0.0028(7) -0.0019(7)
C45 0.0185(8) 0.0280(10) 0.0388(11) -0.0026(7) -0.0043(8) -0.0001(8)
C46 0.0248(9) 0.0246(9) 0.0266(9) -0.0070(7) -0.0062(7) -0.0002(7)
C47 0.0241(8) 0.0170(8) 0.0226(8) -0.0035(6) 0.0002(7) -0.0010(6)
C48 0.0314(10) 0.0171(8) 0.0366(10) -0.0098(7) -0.0007(8) 0.0015(7)
C49 0.0288(9) 0.0270(10) 0.0365(10) -0.0116(8) 0.0035(8) 0.0098(8)
C50 0.0225(8) 0.0305(10) 0.0233(8) -0.0065(7) 0.0062(7) 0.0047(7)
N1 0.0166(6) 0.0117(6) 0.0223(7) -0.0012(5) 0.0007(5) 0.0016(5)
N2 0.0163(6) 0.0145(6) 0.0165(6) -0.0009(5) 0.0005(5) 0.0007(5)
N3 0.0163(6) 0.0142(6) 0.0188(6) -0.0006(5) 0.0018(5) 0.0011(5)
N4 0.0175(6) 0.0126(6) 0.0180(6) -0.0004(5) 0.0031(5) 0.0006(5)
P1 0.01517(18) 0.01364(19) 0.01632(18) 0.00199(14) 0.00266(15) -0.00076(15)
P2 0.01324(17) 0.01559(19) 0.01625(18) -0.00108(14) 0.00326(14) 0.00028(15)

loop_
_atom_type_symbol
_atom_type_description
_atom_type_scat_dispersion_real
_atom_type_scat_dispersion_imag
_atom_type_scat_source
C C 0.0033 0.0016 'International Tables Vol C Tables 4.2.6.8 and 6.1.1.4'
H H 0.0000 0.0000 'International Tables Vol C Tables 4.2.6.8 and 6.1.1.4'
B B 0.0013 0.0007 'International Tables Vol C Tables 4.2.6.8 and 6.1.1.4'
N N 0.0061 0.0033 'International Tables Vol C Tables 4.2.6.8 and 6.1.1.4'
P P 0.1023 0.0942 'International Tables Vol C Tables 4.2.6.8 and 6.1.1.4'
Cu Cu 0.3201 1.2651 'International Tables Vol C Tables 4.2.6.8 and 6.1.1.4'

loop_
_geom_angle_atom_site_label_1
_geom_angle_atom_site_label_2
_geom_angle_atom_site_label_3
_geom_angle
N1 Cu1 N3 94.71(5)
N1 Cu1 P1 118.75(4)
N3 Cu1 P1 117.22(4)
N1 Cu1 P2 104.01(4)
N3 Cu1 P2 101.85(4)
P1 Cu1 P2 116.820(17)
N2 B1 N4 103.72(12)
N2 B1 C43 111.53(13)
N4 B1 C43 110.35(13)
N2 B1 C47 112.33(13)
N4 B1 C47 113.47(13)
C43 B1 C47 105.60(13)
C2 C1 C6 118.43(15)
C2 C1 P1 122.58(13)
C6 C1 P1 118.80(13)
C3 C2 C1 120.66(17)
C4 C3 C2 120.41(18)
C5 C4 C3 119.68(17)
C4 C5 C6 120.27(17)
C5 C6 C1 120.52(17)
C8 C7 C12 119.14(16)
C8 C7 P1 123.84(13)
C12 C7 P1 117.00(13)
C7 C8 C9 119.93(18)
C10 C9 C8 120.39(19)
C9 C10 C11 120.11(18)
C10 C11 C12 119.88(19)
C11 C12 C7 120.52(18)
C14 C13 C18 118.72(15)
C14 C13 P1 123.56(13)
C18 C13 P1 117.61(12)
C15 C14 C13 120.30(17)
C16 C15 C14 120.55(17)
C15 C16 C17 119.89(17)
C16 C17 C18 119.86(17)
C17 C18 C13 120.65(16)
C24 C19 C20 118.42(15)
C24 C19 P2 123.94(13)
C20 C19 P2 117.58(12)
C21 C20 C19 120.71(16)
C22 C21 C20 120.31(17)
C23 C22 C21 119.51(17)
C22 C23 C24 120.67(17)
C23 C24 C19 120.34(16)
C30 C25 C26 119.47(15)
C30 C25 P2 117.92(12)
C26 C25 P2 122.48(13)
C27 C26 C25 120.11(17)
C28 C27 C26 120.14(17)
C27 C28 C29 120.14(17)
C28 C29 C30 120.03(17)
C29 C30 C25 120.07(16)
C36 C31 C32 118.79(16)
C36 C31 P2 123.39(14)
C32 C31 P2 117.54(13)
C33 C32 C31 120.59(17)
C32 C33 C34 120.04(18)
C35 C34 C33 119.84(18)
C34 C35 C36 120.4(2)
C35 C36 C31 120.29(19)
N1 C37 C38 111.51(16)
C39 C38 C37 104.06(16)
N2 C39 C38 109.01(16)
N3 C40 C41 111.01(15)
C42 C41 C40 104.29(15)
N4 C42 C41 109.31(15)
C50 C43 C44 114.79(14)
C50 C43 B1 108.93(14)
C44 C43 B1 108.73(13)
C45 C44 C43 115.05(15)
C44 C45 C46 113.69(15)
C45 C46 C47 116.09(15)
C46 C47 C48 110.53(15)
C46 C47 B1 110.05(14)
C48 C47 B1 110.26(14)
C49 C48 C47 115.10(16)
C48 C49 C50 114.25(15)
C49 C50 C43 115.42(15)
C37 N1 N2 105.86(13)
C37 N1 Cu1 126.96(11)
N2 N1 Cu1 119.98(10)
C39 N2 N1 109.55(13)
C39 N2 B1 130.16(14)
N1 N2 B1 120.28(13)
C40 N3 N4 106.36(13)
C40 N3 Cu1 126.27(11)
N4 N3 Cu1 119.04(10)
C42 N4 N3 109.01(13)
C42 N4 B1 131.06(14)
N3 N4 B1 119.93(12)
C13 P1 C7 103.04(7)
C13 P1 C1 101.08(7)
C7 P1 C1 103.50(8)
C13 P1 Cu1 116.11(5)
C7 P1 Cu1 115.13(5)
C1 P1 Cu1 115.98(5)
C31 P2 C19 103.42(7)
C31 P2 C25 102.15(8)
C19 P2 C25 103.03(7)
C31 P2 Cu1 111.89(5)
C19 P2 Cu1 119.05(5)
C25 P2 Cu1 115.30(5)

loop_
_geom_bond_atom_site_label_1
_geom_bond_atom_site_label_2
_geom_bond_distance
Cu1 N1 2.0855(14)
Cu1 N3 2.1065(14)
Cu1 P1 2.2668(4)
Cu1 P2 2.3169(4)
B1 N2 1.570(2)
B1 N4 1.585(2)
B1 C43 1.615(2)
B1 C47 1.623(2)
C1 C2 1.392(2)
C1 C6 1.399(2)
C1 P1 1.8330(16)
C2 C3 1.390(3)
C3 C4 1.382(3)
C4 C5 1.381(3)
C5 C6 1.393(3)
C7 C8 1.390(2)
C7 C12 1.392(2)
C7 P1 1.8287(16)
C8 C9 1.392(3)
C9 C10 1.376(3)
C10 C11 1.381(3)
C11 C12 1.387(3)
C13 C14 1.392(2)
C13 C18 1.394(2)
C13 P1 1.8257(16)
C14 C15 1.387(3)
C15 C16 1.379(3)
C16 C17 1.382(3)
C17 C18 1.392(2)
C19 C24 1.395(2)
C19 C20 1.397(2)
C19 P2 1.8283(16)
C20 C21 1.388(3)
C21 C22 1.382(3)
C22 C23 1.380(3)
C23 C24 1.390(2)
C25 C30 1.394(2)
C25 C26 1.394(2)
C25 P2 1.8288(16)
C26 C27 1.390(2)
C27 C28 1.381(3)
C28 C29 1.388(3)
C29 C30 1.390(2)
C31 C36 1.394(2)
C31 C32 1.399(2)
C31 P2 1.8274(16)
C32 C33 1.385(2)
C33 C34 1.389(3)
C34 C35 1.382(3)
C35 C36 1.389(3)
C37 N1 1.342(2)
C37 C38 1.386(3)
C38 C39 1.382(3)
C39 N2 1.348(2)
C40 N3 1.345(2)
C40 C41 1.385(2)
C41 C42 1.384(3)
C42 N4 1.347(2)
C43 C50 1.540(2)
C43 C44 1.545(2)
C44 C45 1.533(3)
C45 C46 1.536(3)
C46 C47 1.546(2)
C47 C48 1.547(2)
C48 C49 1.530(3)
C49 C50 1.540(3)
N1 N2 1.3646(18)
N3 N4 1.3682(18)
